data_1515713
loop_
_publ_author_name
'Chen, Yuting'
'Wan, Liang'
'Zhang, Daopeng'
'Bian, Yongzhong'
'Jiang, Jianzhuang'

_publ_section_title
;
 Modulation of the spectroscopic property of Bodipy derivates through
 tuning the molecular configuration.
;
_journal_issue 6
_journal_name_full
'Photochemical &amp; photobiological sciences : Official journal of the European Photochemistry Association and the European Society for Photobiology'
_journal_page_first 1030
_journal_page_last 1038
_journal_paper_doi 10.1039/c1pp00001b
_journal_volume 10
_journal_year 2011
_chemical_formula_sum 'C17 H14 B F2 N3 O2'
_chemical_formula_weight 341.12
_chemical_name_systematic
;
?
;
_space_group_IT_number 2
_symmetry_cell_setting triclinic
_symmetry_space_group_name_Hall '-P 1'
_symmetry_space_group_name_H-M 'P -1'
_atom_sites_solution_hydrogens geom
_atom_sites_solution_primary direct
_atom_sites_solution_secondary difmap
_audit_creation_method SHELXL-97
_cell_angle_alpha 80.583(2)
_cell_angle_beta 84.666(2)
_cell_angle_gamma 85.576(2)
_cell_formula_units_Z 2
_cell_length_a 6.4804(7)
_cell_length_b 8.3217(9)
_cell_length_c 14.6304(16)
_cell_measurement_reflns_used 2016
_cell_measurement_temperature 273(2)
_cell_measurement_theta_max 27.420
_cell_measurement_theta_min 2.665
_cell_volume 773.44(15)
_computing_cell_refinement 'Bruker SMART (Siemens, 1996)'
_computing_data_collection 'Bruker SMART (Siemens, 1996)'
_computing_data_reduction 'Bruker SAINT (Siemens, 1996)'
_computing_molecular_graphics 'Bruker SHELXTL (Sheldrick, 1997b)'
_computing_publication_material 'Bruker SHELXTL (Sheldrick, 1997b)'
_computing_structure_refinement 'SHELXL-97 (Sheldrick, 1997a)'
_computing_structure_solution 'SHELXS-97 (Sheldrick, 1997a)'
_diffrn_ambient_temperature 273(2)
_diffrn_measured_fraction_theta_full 0.991
_diffrn_measured_fraction_theta_max 0.991
_diffrn_measurement_device_type 'Bruker SMART 1000 CCD area detector'
_diffrn_measurement_method '\f and \w scans'
_diffrn_radiation_monochromator graphite
_diffrn_radiation_source 'fine-focus sealed tube'
_diffrn_radiation_type MoK\a
_diffrn_radiation_wavelength 0.71073
_diffrn_reflns_av_R_equivalents 0.0143
_diffrn_reflns_av_sigmaI/netI 0.0274
_diffrn_reflns_limit_h_max 7
_diffrn_reflns_limit_h_min -7
_diffrn_reflns_limit_k_max 9
_diffrn_reflns_limit_k_min -9
_diffrn_reflns_limit_l_max 11
_diffrn_reflns_limit_l_min -17
_diffrn_reflns_number 3860
_diffrn_reflns_theta_full 25.01
_diffrn_reflns_theta_max 25.01
_diffrn_reflns_theta_min 2.49
_exptl_absorpt_coefficient_mu 0.113
_exptl_absorpt_correction_T_max 0.9854
_exptl_absorpt_correction_T_min 0.9690
_exptl_absorpt_correction_type multi-scan
_exptl_absorpt_process_details sadabs
_exptl_crystal_colour red
_exptl_crystal_density_diffrn 1.465
_exptl_crystal_density_method 'not measured'
_exptl_crystal_description block
_exptl_crystal_F_000 352
_exptl_crystal_size_max 0.28
_exptl_crystal_size_mid 0.21
_exptl_crystal_size_min 0.13
_refine_diff_density_max 0.226
_refine_diff_density_min -0.181
_refine_diff_density_rms 0.035
_refine_ls_extinction_method none
_refine_ls_goodness_of_fit_ref 0.993
_refine_ls_hydrogen_treatment constr
_refine_ls_matrix_type full
_refine_ls_number_parameters 228
_refine_ls_number_reflns 2701
_refine_ls_number_restraints 0
_refine_ls_restrained_S_all 0.993
_refine_ls_R_factor_all 0.0445
_refine_ls_R_factor_gt 0.0376
_refine_ls_shift/su_max 0.008
_refine_ls_shift/su_mean 0.000
_refine_ls_structure_factor_coef Fsqd
_refine_ls_weighting_details 'calc w=1/[\s^2^(Fo^2^)+(0.0600P)^2^+0.2304P] where P=(Fo^2^+2Fc^2^)/3'
_refine_ls_weighting_scheme calc
_refine_ls_wR_factor_gt 0.1034
_refine_ls_wR_factor_ref 0.1102
_reflns_number_gt 2309
_reflns_number_total 2701
_reflns_threshold_expression >2sigma(I)
_cod_data_source_file c1pp00001b.txt
_cod_data_source_block 6
_cod_depositor_comments
;
The following automatic conversions were performed:

'_symmetry_cell_setting' value 'Triclinic' changed to 'triclinic'
according to
/usr/data/users/saulius/automatic-downloads/retrospective/RSC/lib/dictionaries/cif_core.dic
dictionary named 'cif_core.dic' version 2.4.2 from 2011-04-26.

Automatic conversion script
Id: cif_fix_values 2281 2013-09-26 08:29:07Z andrius 
;
_cod_original_sg_symbol_H-M P-1
_cod_database_code 1515713

loop_
_symmetry_equiv_pos_as_xyz
'x, y, z'
'-x, -y, -z'

loop_
_atom_site_label
_atom_site_type_symbol
_atom_site_fract_x
_atom_site_fract_y
_atom_site_fract_z
_atom_site_U_iso_or_equiv
_atom_site_adp_type
_atom_site_occupancy
_atom_site_symmetry_multiplicity
_atom_site_calc_flag
_atom_site_refinement_flags
F2 F 0.83956(18) 0.40825(12) 0.14408(8) 0.0568(3) Uani 1 1 d .
N1 N 0.9268(2) 0.12522(15) 0.13381(9) 0.0353(3) Uani 1 1 d .
N2 N 0.5847(2) 0.21635(15) 0.20785(9) 0.0358(3) Uani 1 1 d .
C11 C 0.7567(2) -0.04494(18) 0.26564(10) 0.0336(4) Uani 1 1 d .
F1 F 0.67390(18) 0.29231(14) 0.04399(7) 0.0615(3) Uani 1 1 d .
C10 C 0.9253(2) -0.01558(18) 0.20028(11) 0.0350(4) Uani 1 1 d .
O1 O 0.7448(2) -0.65365(17) 0.59378(9) 0.0611(4) Uani 1 1 d .
C15 C 0.7574(2) -0.49743(19) 0.44729(11) 0.0373(4) Uani 1 1 d .
N3 N 0.7619(2) -0.65511(19) 0.50992(11) 0.0467(4) Uani 1 1 d .
C12 C 0.7555(2) -0.20264(18) 0.33040(11) 0.0337(4) Uani 1 1 d .
C17 C 0.7727(3) -0.34870(19) 0.29455(11) 0.0387(4) Uani 1 1 d .
H17 H 0.7845 -0.3462 0.2305 0.046 Uiso 1 1 calc R
C9 C 0.5872(2) 0.06868(18) 0.26904(11) 0.0355(4) Uani 1 1 d .
C16 C 0.7725(3) -0.49692(19) 0.35279(12) 0.0403(4) Uani 1 1 d .
H16 H 0.7824 -0.5942 0.3287 0.048 Uiso 1 1 calc R
C13 C 0.7365(2) -0.20737(19) 0.42638(11) 0.0379(4) Uani 1 1 d .
H13 H 0.7229 -0.1105 0.4510 0.045 Uiso 1 1 calc R
O2 O 0.7849(3) -0.78008(16) 0.47529(11) 0.0685(4) Uani 1 1 d .
C14 C 0.7378(2) -0.3554(2) 0.48527(11) 0.0399(4) Uani 1 1 d .
H14 H 0.7257 -0.3591 0.5494 0.048 Uiso 1 1 calc R
C3 C 1.1066(3) 0.1189(2) 0.07939(11) 0.0410(4) Uani 1 1 d .
C7 C 0.3973(3) 0.0634(2) 0.32437(12) 0.0421(4) Uani 1 1 d .
H7 H 0.3561 -0.0211 0.3707 0.050 Uiso 1 1 calc R
C5 C 0.4020(3) 0.3000(2) 0.22542(12) 0.0411(4) Uani 1 1 d .
C1 C 1.1137(3) -0.1078(2) 0.18558(12) 0.0423(4) Uani 1 1 d .
H1 H 1.1552 -0.2067 0.2205 0.051 Uiso 1 1 calc R
C8 C 0.3476(3) 0.4667(2) 0.17586(15) 0.0559(5) Uani 1 1 d .
H8A H 0.4018 0.4755 0.1120 0.084 Uiso 1 1 calc R
H8B H 0.4066 0.5461 0.2047 0.084 Uiso 1 1 calc R
H8C H 0.1993 0.4860 0.1789 0.084 Uiso 1 1 calc R
C2 C 1.2241(3) -0.0256(2) 0.11094(13) 0.0469(4) Uani 1 1 d .
H2 H 1.3540 -0.0590 0.0854 0.056 Uiso 1 1 calc R
C6 C 0.2844(3) 0.2069(2) 0.29690(13) 0.0453(4) Uani 1 1 d .
H6 H 0.1523 0.2370 0.3216 0.054 Uiso 1 1 calc R
C4 C 1.1600(3) 0.2468(2) -0.00095(13) 0.0544(5) Uani 1 1 d .
H4A H 1.1050 0.3515 0.0127 0.082 Uiso 1 1 calc R
H4B H 1.1013 0.2241 -0.0550 0.082 Uiso 1 1 calc R
H4C H 1.3082 0.2475 -0.0125 0.082 Uiso 1 1 calc R
B1 B 0.7557(3) 0.2672(2) 0.12921(13) 0.0387(4) Uani 1 1 d .

loop_
_atom_site_aniso_label
_atom_site_aniso_U_11
_atom_site_aniso_U_22
_atom_site_aniso_U_33
_atom_site_aniso_U_23
_atom_site_aniso_U_13
_atom_site_aniso_U_12
F2 0.0643(7) 0.0332(5) 0.0719(7) -0.0111(5) 0.0091(5) -0.0083(5)
N1 0.0382(7) 0.0342(7) 0.0335(7) -0.0061(5) -0.0016(5) -0.0016(6)
N2 0.0378(7) 0.0301(7) 0.0399(7) -0.0081(5) -0.0061(6) 0.0036(5)
C11 0.0385(8) 0.0309(8) 0.0330(8) -0.0089(6) -0.0049(6) -0.0016(6)
F1 0.0670(7) 0.0747(8) 0.0387(6) -0.0022(5) -0.0129(5) 0.0174(6)
C10 0.0401(9) 0.0299(8) 0.0352(8) -0.0066(6) -0.0037(7) 0.0006(6)
O1 0.0595(9) 0.0673(9) 0.0484(8) 0.0157(7) -0.0052(6) -0.0049(7)
C15 0.0295(8) 0.0374(9) 0.0423(9) 0.0029(7) -0.0052(6) -0.0016(6)
N3 0.0330(8) 0.0473(9) 0.0547(10) 0.0086(7) -0.0053(6) -0.0033(6)
C12 0.0315(8) 0.0326(8) 0.0367(8) -0.0053(6) -0.0035(6) 0.0008(6)
C17 0.0454(9) 0.0360(8) 0.0344(8) -0.0065(7) -0.0028(7) 0.0006(7)
C9 0.0392(9) 0.0320(8) 0.0360(8) -0.0076(6) -0.0041(6) 0.0005(7)
C16 0.0414(9) 0.0325(8) 0.0478(10) -0.0092(7) -0.0040(7) -0.0003(7)
C13 0.0399(9) 0.0372(9) 0.0376(9) -0.0097(7) -0.0029(7) -0.0002(7)
O2 0.0841(11) 0.0362(7) 0.0802(10) 0.0031(7) -0.0036(8) -0.0022(7)
C14 0.0366(9) 0.0487(10) 0.0337(8) -0.0044(7) -0.0038(7) -0.0019(7)
C3 0.0414(9) 0.0470(9) 0.0364(9) -0.0126(7) 0.0000(7) -0.0051(7)
C7 0.0416(9) 0.0430(9) 0.0419(9) -0.0101(7) 0.0011(7) -0.0027(7)
C5 0.0401(9) 0.0369(9) 0.0499(10) -0.0168(7) -0.0111(7) 0.0065(7)
C1 0.0436(9) 0.0367(9) 0.0458(9) -0.0084(7) -0.0033(7) 0.0068(7)
C8 0.0537(11) 0.0408(10) 0.0738(13) -0.0123(9) -0.0171(10) 0.0136(8)
C2 0.0403(9) 0.0509(10) 0.0489(10) -0.0150(8) 0.0055(8) 0.0041(8)
C6 0.0364(9) 0.0489(10) 0.0524(10) -0.0186(8) -0.0009(8) 0.0056(8)
C4 0.0569(12) 0.0619(12) 0.0429(10) -0.0044(9) 0.0045(8) -0.0126(9)
B1 0.0471(11) 0.0317(9) 0.0368(10) -0.0037(7) -0.0062(8) 0.0015(8)

loop_
_atom_type_symbol
_atom_type_description
_atom_type_scat_dispersion_real
_atom_type_scat_dispersion_imag
_atom_type_scat_source
C C 0.0033 0.0016 'International Tables Vol C Tables 4.2.6.8 and 6.1.1.4'
H H 0.0000 0.0000 'International Tables Vol C Tables 4.2.6.8 and 6.1.1.4'
B B 0.0013 0.0007 'International Tables Vol C Tables 4.2.6.8 and 6.1.1.4'
N N 0.0061 0.0033 'International Tables Vol C Tables 4.2.6.8 and 6.1.1.4'
O O 0.0106 0.0060 'International Tables Vol C Tables 4.2.6.8 and 6.1.1.4'
F F 0.0171 0.0103 'International Tables Vol C Tables 4.2.6.8 and 6.1.1.4'

loop_
_geom_angle_atom_site_label_1
_geom_angle_atom_site_label_2
_geom_angle_atom_site_label_3
_geom_angle
C3 N1 C10 107.90(13)
C3 N1 B1 127.13(14)
C10 N1 B1 124.86(13)
C5 N2 C9 107.86(14)
C5 N2 B1 126.68(14)
C9 N2 B1 125.30(13)
C10 C11 C9 121.01(14)
C10 C11 C12 119.05(14)
C9 C11 C12 119.91(14)
C11 C10 N1 121.14(14)
C11 C10 C1 131.16(15)
N1 C10 C1 107.70(14)
C16 C15 C14 122.25(15)
C16 C15 N3 118.84(15)
C14 C15 N3 118.91(15)
O2 N3 O1 123.66(15)
O2 N3 C15 118.23(16)
O1 N3 C15 118.10(15)
C13 C12 C17 119.20(14)
C13 C12 C11 121.29(14)
C17 C12 C11 119.51(14)
C16 C17 C12 120.88(15)
C16 C17 H17 119.6
C12 C17 H17 119.6
C11 C9 N2 120.61(14)
C11 C9 C7 131.46(15)
N2 C9 C7 107.89(14)
C15 C16 C17 118.48(15)
C15 C16 H16 120.8
C17 C16 H16 120.8
C14 C13 C12 120.29(15)
C14 C13 H13 119.9
C12 C13 H13 119.9
C15 C14 C13 118.88(15)
C15 C14 H14 120.6
C13 C14 H14 120.6
N1 C3 C2 108.95(15)
N1 C3 C4 123.11(16)
C2 C3 C4 127.93(16)
C6 C7 C9 106.95(15)
C6 C7 H7 126.5
C9 C7 H7 126.5
N2 C5 C6 109.01(15)
N2 C5 C8 123.06(16)
C6 C5 C8 127.89(16)
C2 C1 C10 107.57(15)
C2 C1 H1 126.2
C10 C1 H1 126.2
C5 C8 H8A 109.5
C5 C8 H8B 109.5
H8A C8 H8B 109.5
C5 C8 H8C 109.5
H8A C8 H8C 109.5
H8B C8 H8C 109.5
C1 C2 C3 107.86(15)
C1 C2 H2 126.1
C3 C2 H2 126.1
C7 C6 C5 108.27(15)
C7 C6 H6 125.9
C5 C6 H6 125.9
C3 C4 H4A 109.5
C3 C4 H4B 109.5
H4A C4 H4B 109.5
C3 C4 H4C 109.5
H4A C4 H4C 109.5
H4B C4 H4C 109.5
F1 B1 F2 110.16(14)
F1 B1 N2 110.20(15)
F2 B1 N2 109.68(14)
F1 B1 N1 110.24(14)
F2 B1 N1 109.58(14)
N2 B1 N1 106.92(13)

loop_
_geom_bond_atom_site_label_1
_geom_bond_atom_site_label_2
_geom_bond_distance
F2 B1 1.387(2)
N1 C3 1.351(2)
N1 C10 1.395(2)
N1 B1 1.554(2)
N2 C5 1.352(2)
N2 C9 1.397(2)
N2 B1 1.552(2)
C11 C10 1.392(2)
C11 C9 1.396(2)
C11 C12 1.488(2)
F1 B1 1.378(2)
C10 C1 1.410(2)
O1 N3 1.224(2)
C15 C16 1.376(2)
C15 C14 1.378(2)
C15 N3 1.472(2)
N3 O2 1.223(2)
C12 C13 1.393(2)
C12 C17 1.393(2)
C17 C16 1.380(2)
C17 H17 0.9300
C9 C7 1.408(2)
C16 H16 0.9300
C13 C14 1.383(2)
C13 H13 0.9300
C14 H14 0.9300
C3 C2 1.408(2)
C3 C4 1.485(2)
C7 C6 1.373(2)
C7 H7 0.9300
C5 C6 1.397(3)
C5 C8 1.489(2)
C1 C2 1.363(2)
C1 H1 0.9300
C8 H8A 0.9600
C8 H8B 0.9600
C8 H8C 0.9600
C2 H2 0.9300
C6 H6 0.9300
C4 H4A 0.9600
C4 H4B 0.9600
C4 H4C 0.9600
